data_4320783
loop_
_publ_author_name
'Vivian Wing-Wah Yam'
'Chi-Kwan Li'
'Chui-Ling Chan'
'Kung-Kai Cheung'

_publ_section_title
;
 Synthesis, Structural Characterization, and Photophysics of Dinuclear
 Gold(II) Complexes [{Au(dppn)Br}2](PF6)2 and [{Au(dppn)I}2](PF6)2 with an
 Unsupported AuII-AuII Bond
;
_journal_name_full 'Inorganic Chemistry'
_journal_page_first 7054
_journal_page_last 7058
_journal_paper_doi 10.1021/ic010744t
_journal_volume 40
_journal_year 2001
_chemical_formula_moiety '(C68H52Au2I2P4)2+ 2(PF6)- C2H5OH'
_chemical_formula_sum 'C70 H58 Au2 F12 I2 O P6'
_chemical_formula_weight 1976.79
_space_group_IT_number 2
_symmetry_cell_setting triclinic
_symmetry_Int_Tables_number 2
_symmetry_space_group_name_Hall '-P 1'
_symmetry_space_group_name_H-M 'P -1'
_audit_creation_date 'Wed Aug 16 17:05:07 2000'
_audit_creation_method 'from TEXRAY.INF file'
_cell_angle_alpha 65.77(2)
_cell_angle_beta 74.48(2)
_cell_angle_gamma 67.64(2)
_cell_formula_units_Z 2
_cell_length_a 13.942(2)
_cell_length_b 17.062(3)
_cell_length_c 18.648(3)
_cell_measurement_reflns_used 0
_cell_measurement_temperature 301.2
_cell_measurement_theta_max 0.0
_cell_measurement_theta_min 0.0
_cell_volume 3708.2(13)
_computing_cell_refinement 'MAR Data Collection Software & DENZO'
_computing_data_collection 'MAR Data Collection Software & DENZO'
_computing_data_reduction teXsan
_computing_publication_material teXsan
_computing_structure_refinement teXsan
_computing_structure_solution 'DIRDIF92 (PATTY)'
_diffrn_ambient_temperature 301.2
_diffrn_measurement_device 'MAR IPDS'
_diffrn_measurement_method oscillation
_diffrn_orient_matrix_UB_11 0.00000
_diffrn_orient_matrix_UB_12 0.00000
_diffrn_orient_matrix_UB_13 0.00000
_diffrn_orient_matrix_UB_21 0.00000
_diffrn_orient_matrix_UB_22 0.00000
_diffrn_orient_matrix_UB_23 0.00000
_diffrn_orient_matrix_UB_31 0.00000
_diffrn_orient_matrix_UB_32 0.00000
_diffrn_orient_matrix_UB_33 0.00000
_diffrn_radiation_detector 'Imaging plate'
_diffrn_radiation_monochromator graphite
_diffrn_radiation_source 'X-ray tube'
_diffrn_radiation_type MoKalpha
_diffrn_radiation_wavelength 0.7107
_diffrn_reflns_av_R_equivalents 0.00
_diffrn_reflns_limit_h_max 15
_diffrn_reflns_limit_h_min 0
_diffrn_reflns_limit_k_max 20
_diffrn_reflns_limit_k_min -18
_diffrn_reflns_limit_l_max 22
_diffrn_reflns_limit_l_min -21
_diffrn_reflns_number 12130
_diffrn_reflns_theta_max 25.50
_diffrn_standards_decay_% 0.00
_diffrn_standards_interval_count 0
_diffrn_standards_number 0
_exptl_absorpt_coefficient_mu 4.998
_exptl_absorpt_correction_type none
_exptl_crystal_colour darkbrown
_exptl_crystal_density_diffrn 1.770
_exptl_crystal_density_meas 0.000
_exptl_crystal_description prism
_exptl_crystal_F_000 1896.00
_exptl_crystal_size_max 0.450
_exptl_crystal_size_mid 0.070
_exptl_crystal_size_min 0.050
_refine_diff_density_max 1.34
_refine_diff_density_min -1.73
_refine_ls_extinction_coef 0.00000
_refine_ls_extinction_method none
_refine_ls_goodness_of_fit_obs 1.883
_refine_ls_hydrogen_treatment noref
_refine_ls_matrix_type full
_refine_ls_number_parameters 771
_refine_ls_number_reflns 7713
_refine_ls_number_restraints 0
_refine_ls_R_factor_obs 0.0557
_refine_ls_shift/esd_max 1.6270
_refine_ls_structure_factor_coef F
_refine_ls_weighting_scheme sigma
_refine_ls_wR_factor_obs 0.0738
_reflns_number_observed 7713
_reflns_number_total 12130
_reflns_observed_criterion 3.00
_cod_data_source_file ic010744t.cif
_cod_data_source_block ip803_Yam_AuI_Carol_Li_22052000
_cod_original_cell_volume 3708(1)
_cod_original_sg_symbol_H-M 'P -1 '
_cod_original_formula_sum 'C70 H58 Au2 F12 I2 O P6 '
_cod_database_code 4320783

loop_
_symmetry_equiv_pos_as_xyz
'   +x,   +y,   +z'
'   -x,   -y,   -z'

loop_
_atom_site_aniso_label
_atom_site_aniso_U_11
_atom_site_aniso_U_22
_atom_site_aniso_U_33
_atom_site_aniso_U_12
_atom_site_aniso_U_13
_atom_site_aniso_U_23
Au(1) 0.0327(3) 0.0468(4) 0.0331(3) -0.0125(2) -0.0046(2) -0.0139(3)
Au(2) 0.0326(3) 0.0418(4) 0.0360(3) -0.0117(2) -0.0052(2) -0.0107(3)
I(1) 0.0549(6) 0.0861(9) 0.0502(6) -0.0198(6) -0.0049(4) -0.0346(6)
I(2) 0.0568(6) 0.0522(7) 0.0661(7) -0.0187(5) -0.0153(5) -0.0046(6)
P(1) 0.038(2) 0.047(2) 0.036(2) -0.011(2) -0.005(1) -0.017(2)
P(2) 0.034(2) 0.056(3) 0.036(2) -0.016(2) -0.005(1) -0.013(2)
P(3) 0.041(2) 0.041(2) 0.043(2) -0.015(2) -0.005(2) -0.013(2)
P(4) 0.031(2) 0.048(2) 0.039(2) -0.013(2) -0.003(1) -0.012(2)
P(5) 0.063(3) 0.119(5) 0.071(3) -0.038(3) 0.006(2) -0.047(3)
P(6) 0.081(4) 0.064(4) 0.124(5) -0.025(3) -0.007(3) -0.025(4)
C(1) 0.035(8) 0.05(1) 0.048(8) -0.010(7) -0.016(6) -0.021(8)
C(2) 0.050(9) 0.06(1) 0.051(9) -0.009(8) -0.019(7) -0.012(8)
C(3) 0.07(1) 0.07(1) 0.09(1) 0.01(1) -0.02(1) -0.06(1)
C(4) 0.10(2) 0.04(1) 0.08(1) 0.00(1) -0.04(1) -0.02(1)
C(5) 0.08(1) 0.05(1) 0.09(1) -0.008(10) -0.03(1) -0.02(1)
C(6) 0.08(1) 0.06(1) 0.05(1) -0.02(1) -0.001(8) -0.027(10)
C(7) 0.036(7) 0.06(1) 0.034(8) -0.010(7) 0.000(6) -0.026(7)
C(8) 0.044(9) 0.05(1) 0.07(1) -0.003(7) -0.019(7) -0.025(9)
C(9) 0.06(1) 0.06(1) 0.09(1) -0.010(9) -0.039(9) -0.03(1)
C(10) 0.047(9) 0.11(2) 0.06(1) -0.016(10) -0.006(7) -0.06(1)
C(11) 0.046(9) 0.08(1) 0.06(1) 0.006(8) -0.016(7) -0.044(10)
C(12) 0.053(9) 0.06(1) 0.034(8) -0.020(8) -0.002(6) -0.019(7)
C(13) 0.055(9) 0.047(9) 0.027(7) -0.019(7) 0.003(6) -0.018(7)
C(14) 0.040(8) 0.06(1) 0.06(1) -0.003(8) -0.008(7) -0.028(9)
C(15) 0.06(1) 0.08(1) 0.036(9) -0.016(9) 0.003(7) -0.021(8)
C(16) 0.08(1) 0.07(1) 0.041(9) -0.032(10) 0.005(8) -0.012(8)
C(17) 0.062(10) 0.05(1) 0.034(8) -0.011(8) 0.000(6) -0.019(7)
C(18) 0.051(9) 0.08(1) 0.042(9) -0.033(9) 0.009(7) -0.022(9)
C(19) 0.048(10) 0.11(2) 0.05(1) -0.03(1) 0.020(7) -0.04(1)
C(20) 0.044(9) 0.09(1) 0.046(9) -0.034(9) -0.008(7) -0.013(9)
C(21) 0.044(8) 0.044(9) 0.034(7) -0.009(7) -0.005(6) -0.011(7)
C(22) 0.030(7) 0.06(1) 0.043(8) -0.016(7) -0.005(6) -0.012(7)
C(23) 0.052(9) 0.05(1) 0.042(8) -0.022(8) -0.010(6) -0.010(7)
C(24) 0.054(9) 0.06(1) 0.051(10) -0.016(8) 0.001(7) -0.026(9)
C(25) 0.08(1) 0.05(1) 0.05(1) -0.021(10) -0.017(9) 0.005(9)
C(26) 0.08(1) 0.06(1) 0.07(1) -0.02(1) -0.03(1) 0.005(10)
C(27) 0.050(9) 0.06(1) 0.07(1) -0.006(8) -0.018(8) -0.007(9)
C(28) 0.036(8) 0.07(1) 0.052(9) -0.017(8) -0.005(6) -0.015(9)
C(29) 0.030(7) 0.07(1) 0.041(8) -0.015(7) -0.003(6) -0.027(8)
C(30) 0.043(9) 0.08(1) 0.07(1) -0.011(8) -0.010(8) -0.025(10)
C(31) 0.05(1) 0.19(3) 0.08(1) -0.03(1) -0.009(9) -0.09(2)
C(32) 0.09(2) 0.12(2) 0.09(2) -0.07(2) 0.03(1) -0.06(2)
C(33) 0.11(2) 0.09(2) 0.08(2) -0.05(1) 0.00(1) -0.03(1)
C(34) 0.06(1) 0.06(1) 0.07(1) -0.025(9) -0.010(8) -0.014(10)
C(35) 0.06(1) 0.05(1) 0.048(9) -0.030(8) -0.012(7) -0.011(8)
C(36) 0.053(10) 0.06(1) 0.06(1) -0.030(8) -0.008(7) -0.008(8)
C(37) 0.06(1) 0.09(1) 0.06(1) -0.04(1) -0.003(8) -0.01(1)
C(38) 0.08(1) 0.14(2) 0.10(2) -0.07(1) 0.02(1) -0.05(2)
C(39) 0.12(2) 0.13(2) 0.15(2) -0.10(2) 0.03(2) -0.09(2)
C(40) 0.11(2) 0.09(2) 0.10(2) -0.05(1) 0.01(1) -0.06(1)
C(41) 0.031(7) 0.041(9) 0.057(9) -0.004(6) -0.009(6) -0.027(7)
C(42) 0.09(1) 0.06(1) 0.06(1) -0.03(1) -0.006(9) -0.020(9)
C(43) 0.10(2) 0.14(2) 0.09(2) -0.04(2) 0.02(1) -0.09(2)
C(44) 0.09(2) 0.11(2) 0.11(2) -0.01(1) 0.00(1) -0.07(2)
C(45) 0.11(2) 0.06(1) 0.07(1) -0.01(1) -0.01(1) -0.03(1)
C(46) 0.06(1) 0.07(1) 0.06(1) -0.008(9) -0.009(8) -0.03(1)
C(47) 0.044(8) 0.026(8) 0.032(7) -0.008(6) -0.009(5) -0.006(6)
C(48) 0.046(8) 0.06(1) 0.041(9) -0.012(7) 0.000(6) -0.014(8)
C(49) 0.06(1) 0.05(1) 0.049(9) -0.014(8) -0.005(7) 0.000(8)
C(50) 0.08(1) 0.05(1) 0.031(8) -0.024(9) -0.009(7) -0.007(7)
C(51) 0.039(8) 0.038(9) 0.059(10) -0.001(7) -0.019(7) -0.017(8)
C(52) 0.08(1) 0.05(1) 0.07(1) -0.022(9) -0.039(9) -0.009(9)
C(53) 0.06(1) 0.07(1) 0.06(1) -0.013(9) -0.023(8) -0.028(9)
C(54) 0.035(8) 0.06(1) 0.06(1) -0.017(7) -0.013(7) -0.015(9)
C(55) 0.033(7) 0.042(9) 0.050(8) -0.013(6) -0.006(6) -0.010(7)
C(56) 0.045(9) 0.044(10) 0.037(8) -0.006(7) 0.001(6) -0.011(7)
C(57) 0.059(9) 0.042(9) 0.032(8) -0.021(8) -0.004(6) -0.011(7)
C(58) 0.055(10) 0.05(1) 0.06(1) -0.007(8) -0.002(7) -0.012(8)
C(59) 0.08(1) 0.07(1) 0.05(1) -0.02(1) -0.010(9) -0.022(10)
C(60) 0.10(2) 0.11(2) 0.07(1) -0.04(1) 0.02(1) -0.06(1)
C(61) 0.06(1) 0.07(1) 0.07(1) -0.015(9) 0.000(8) -0.04(1)
C(62) 0.046(9) 0.06(1) 0.07(1) -0.025(8) 0.006(7) -0.032(9)
C(63) 0.033(7) 0.043(10) 0.052(9) -0.013(7) -0.008(6) -0.006(7)
C(64) 0.040(9) 0.07(1) 0.07(1) -0.024(8) -0.002(7) -0.026(10)
C(65) 0.05(1) 0.06(1) 0.12(2) -0.033(9) -0.02(1) -0.01(1)
C(66) 0.07(1) 0.06(1) 0.11(2) -0.029(10) -0.03(1) -0.02(1)
C(67) 0.07(1) 0.07(1) 0.09(1) -0.02(1) -0.03(1) -0.04(1)
C(68) 0.07(1) 0.07(1) 0.06(1) -0.031(10) 0.003(8) -0.033(10)

loop_
_atom_site_label
_atom_site_fract_x
_atom_site_fract_y
_atom_site_fract_z
_atom_site_U_iso_or_equiv
_atom_site_thermal_displace_type
_atom_site_calc_flag
_atom_site_calc_attached_atom
Au(1) 0.11779(4) 0.40315(4) 0.22917(3) 0.0374(2) Uij ? ?
Au(2) 0.32338(4) 0.34776(4) 0.22285(3) 0.0375(2) Uij ? ?
I(1) 0.17466(8) 0.34600(9) 0.10782(6) 0.0609(4) Uij ? ?
I(2) 0.28815(8) 0.52020(8) 0.13488(7) 0.0617(3) Uij ? ?
P(1) 0.0727(3) 0.4520(3) 0.3376(2) 0.040(1) Uij ? ?
P(2) -0.0670(3) 0.4505(3) 0.2256(2) 0.042(1) Uij ? ?
P(3) 0.3525(3) 0.1943(3) 0.2955(2) 0.042(1) Uij ? ?
P(4) 0.5092(3) 0.3148(3) 0.2140(2) 0.040(1) Uij ? ?
P(5) 0.5083(4) 0.2676(5) 0.6514(3) 0.080(2) Uij ? ?
P(6) 0.1317(5) 0.0333(4) 0.6603(4) 0.093(2) Uij ? ?
F(1) 0.589(1) 0.312(1) 0.641(1) 0.160(6) Uij ? ?
F(2) 0.524(1) 0.2889(10) 0.5579(8) 0.111(4) Uij ? ?
F(3) 0.415(2) 0.358(2) 0.646(1) 0.197(8) Uij ? ?
F(4) 0.426(2) 0.225(2) 0.664(1) 0.184(8) Uij ? ?
F(5) 0.493(1) 0.252(1) 0.743(1) 0.163(7) Uij ? ?
F(6) 0.621(2) 0.204(2) 0.645(2) 0.130(10) Uij ? ?
F(6') 0.580(3) 0.161(2) 0.665(2) 0.13(1) Uij ? ?
F(7) 0.251(1) -0.022(1) 0.6654(9) 0.130(5) Uij ? ?
F(8) 0.154(1) 0.127(1) 0.606(1) 0.175(7) Uij ? ?
F(9) 0.154(2) 0.022(2) 0.576(1) 0.209(9) Uij ? ?
F(10) 0.012(1) 0.080(1) 0.645(1) 0.169(7) Uij ? ?
F(11) 0.107(2) -0.053(2) 0.698(1) 0.183(8) Uij ? ?
F(12') 0.048(4) 0.103(3) 0.707(3) 0.15(1) Uij ? ?
F(12) 0.119(2) 0.043(2) 0.743(2) 0.16(1) Uij ? ?
O(1) 0.769(1) 0.253(1) 0.785(1) 0.224(7) Uij ? ?
C(1) -0.008(1) 0.568(1) 0.3110(8) 0.044(4) Uij ? ?
C(2) -0.095(1) 0.596(1) 0.3615(9) 0.054(5) Uij ? ?
C(3) -0.153(1) 0.685(1) 0.343(1) 0.074(7) Uij ? ?
C(4) -0.128(2) 0.748(1) 0.277(1) 0.075(7) Uij ? ?
C(5) -0.043(2) 0.724(1) 0.224(1) 0.072(6) Uij ? ?
C(6) 0.017(1) 0.634(1) 0.241(1) 0.067(6) Uij ? ?
C(7) 0.179(1) 0.445(1) 0.3799(8) 0.044(4) Uij ? ?
C(8) 0.192(1) 0.525(1) 0.3749(10) 0.053(5) Uij ? ?
C(9) 0.274(1) 0.518(1) 0.409(1) 0.066(6) Uij ? ?
C(10) 0.341(1) 0.436(1) 0.4461(10) 0.066(6) Uij ? ?
C(11) 0.330(1) 0.357(1) 0.4513(9) 0.060(5) Uij ? ?
C(12) 0.250(1) 0.363(1) 0.4159(8) 0.046(4) Uij ? ?
C(13) -0.006(1) 0.386(1) 0.4137(7) 0.042(4) Uij ? ?
C(14) 0.021(1) 0.344(1) 0.4908(9) 0.056(5) Uij ? ?
C(15) -0.035(1) 0.296(1) 0.5540(9) 0.062(5) Uij ? ?
C(16) -0.124(1) 0.293(1) 0.5419(9) 0.065(6) Uij ? ?
C(17) -0.167(1) 0.343(1) 0.4655(8) 0.050(5) Uij ? ?
C(18) -0.266(1) 0.348(1) 0.4600(9) 0.056(5) Uij ? ?
C(19) -0.307(1) 0.392(1) 0.3914(10) 0.070(6) Uij ? ?
C(20) -0.239(1) 0.424(1) 0.3221(9) 0.059(5) Uij ? ?
C(21) -0.139(1) 0.419(1) 0.3223(8) 0.043(4) Uij ? ?
C(22) -0.1011(10) 0.383(1) 0.3988(8) 0.044(4) Uij ? ?
C(23) -0.118(1) 0.568(1) 0.1719(8) 0.049(5) Uij ? ?
C(24) -0.066(1) 0.607(1) 0.0972(9) 0.054(5) Uij ? ?
C(25) -0.104(1) 0.694(1) 0.0505(10) 0.069(6) Uij ? ?
C(26) -0.201(2) 0.748(1) 0.081(1) 0.076(6) Uij ? ?
C(27) -0.254(1) 0.714(1) 0.156(1) 0.063(5) Uij ? ?
C(28) -0.212(1) 0.628(1) 0.1987(9) 0.054(5) Uij ? ?
C(29) -0.0930(10) 0.391(1) 0.1774(8) 0.046(5) Uij ? ?
C(30) -0.129(1) 0.431(1) 0.105(1) 0.064(6) Uij ? ?
C(31) -0.143(1) 0.379(2) 0.069(1) 0.092(9) Uij ? ?
C(32) -0.125(2) 0.289(2) 0.105(1) 0.088(9) Uij ? ?
C(33) -0.092(2) 0.249(2) 0.178(1) 0.087(8) Uij ? ?
C(34) -0.073(1) 0.296(1) 0.213(1) 0.066(6) Uij ? ?
C(35) 0.240(1) 0.151(1) 0.3295(9) 0.050(5) Uij ? ?
C(36) 0.151(1) 0.190(1) 0.3716(9) 0.056(5) Uij ? ?
C(37) 0.070(1) 0.154(1) 0.401(1) 0.070(6) Uij ? ?
C(38) 0.080(2) 0.075(2) 0.388(1) 0.092(9) Uij ? ?
C(39) 0.169(2) 0.035(2) 0.349(2) 0.11(1) Uij ? ?
C(40) 0.251(2) 0.073(2) 0.317(1) 0.092(8) Uij ? ?
C(41) 0.4464(10) 0.1284(10) 0.2389(8) 0.041(4) Uij ? ?
C(42) 0.434(2) 0.150(1) 0.160(1) 0.068(6) Uij ? ?
C(43) 0.500(2) 0.093(2) 0.118(1) 0.096(9) Uij ? ?
C(44) 0.577(2) 0.013(2) 0.161(2) 0.099(9) Uij ? ?
C(45) 0.588(2) -0.003(1) 0.235(1) 0.085(7) Uij ? ?
C(46) 0.526(1) 0.054(1) 0.274(1) 0.067(6) Uij ? ?
C(47) 0.410(1) 0.1688(9) 0.3821(7) 0.036(4) Uij ? ?
C(48) 0.364(1) 0.122(1) 0.4541(9) 0.053(5) Uij ? ?
C(49) 0.404(1) 0.098(1) 0.5261(9) 0.060(5) Uij ? ?
C(50) 0.495(1) 0.109(1) 0.5216(8) 0.055(5) Uij ? ?
C(51) 0.550(1) 0.153(1) 0.4483(9) 0.046(4) Uij ? ?
C(52) 0.646(1) 0.160(1) 0.446(1) 0.065(6) Uij ? ?
C(53) 0.701(1) 0.200(1) 0.3788(10) 0.061(6) Uij ? ?
C(54) 0.654(1) 0.242(1) 0.3112(9) 0.053(5) Uij ? ?
C(55) 0.5580(10) 0.2399(10) 0.3078(8) 0.043(4) Uij ? ?
C(56) 0.506(1) 0.187(1) 0.3764(8) 0.047(4) Uij ? ?
C(57) 0.583(1) 0.271(1) 0.1359(8) 0.043(4) Uij ? ?
C(58) 0.555(1) 0.313(1) 0.0622(10) 0.059(5) Uij ? ?
C(59) 0.610(2) 0.285(1) 0.002(1) 0.070(6) Uij ? ?
C(60) 0.694(2) 0.208(2) 0.014(1) 0.087(8) Uij ? ?
C(61) 0.724(1) 0.161(1) 0.091(1) 0.065(6) Uij ? ?
C(62) 0.668(1) 0.194(1) 0.1500(10) 0.055(5) Uij ? ?
C(63) 0.535(1) 0.420(1) 0.1924(9) 0.045(4) Uij ? ?
C(64) 0.589(1) 0.459(1) 0.1255(10) 0.058(5) Uij ? ?
C(65) 0.602(1) 0.542(1) 0.111(1) 0.080(7) Uij ? ?
C(66) 0.562(1) 0.582(1) 0.170(1) 0.073(7) Uij ? ?
C(67) 0.508(1) 0.542(1) 0.236(1) 0.072(7) Uij ? ?
C(68) 0.494(1) 0.461(1) 0.2516(10) 0.063(6) Uij ? ?
C(69) 0.800(2) 0.165(2) 0.781(2) 0.24(1) Uij ? ?
C(70) 0.783(2) 0.109(2) 0.855(2) 0.23(1) Uij ? ?
H(1) -0.1147 0.5536 0.4105 0.0646 Uij ? ?
H(2) -0.2149 0.7027 0.3769 0.0889 Uij ? ?
H(3) -0.1692 0.8093 0.2663 0.0889 Uij ? ?
H(4) -0.0272 0.7688 0.1765 0.0845 Uij ? ?
H(5) 0.0767 0.6181 0.2041 0.0799 Uij ? ?
H(6) 0.1469 0.5822 0.3490 0.0652 Uij ? ?
H(7) 0.2834 0.5719 0.4059 0.0773 Uij ? ?
H(8) 0.3960 0.4348 0.4692 0.0786 Uij ? ?
H(9) 0.3758 0.2993 0.4778 0.0713 Uij ? ?
H(10) 0.2440 0.3091 0.4166 0.0548 Uij ? ?
H(11) 0.0820 0.3493 0.5000 0.0663 Uij ? ?
H(12) -0.0125 0.2663 0.6048 0.0734 Uij ? ?
H(13) -0.1620 0.2567 0.5843 0.0758 Uij ? ?
H(14) -0.3063 0.3199 0.5063 0.0674 Uij ? ?
H(15) -0.3783 0.4005 0.3891 0.0838 Uij ? ?
H(16) -0.2650 0.4499 0.2723 0.0695 Uij ? ?
H(17) -0.0014 0.5702 0.0781 0.0644 Uij ? ?
H(18) -0.0675 0.7194 -0.0002 0.0836 Uij ? ?
H(19) -0.2296 0.8086 0.0492 0.0918 Uij ? ?
H(20) -0.3172 0.7512 0.1751 0.0760 Uij ? ?
H(21) -0.2478 0.6039 0.2501 0.0648 Uij ? ?
H(22) -0.1443 0.4944 0.0796 0.0758 Uij ? ?
H(23) -0.1667 0.4102 0.0183 0.1084 Uij ? ?
H(24) -0.1368 0.2565 0.0798 0.1045 Uij ? ?
H(25) -0.0811 0.1858 0.2036 0.1042 Uij ? ?
H(26) -0.0462 0.2654 0.2625 0.0792 Uij ? ?
H(27) 0.1445 0.2426 0.3801 0.0671 Uij ? ?
H(28) 0.0093 0.1806 0.4304 0.0841 Uij ? ?
H(29) 0.0232 0.0513 0.4057 0.1093 Uij ? ?
H(30) 0.1764 -0.0203 0.3432 0.1315 Uij ? ?
H(31) 0.3125 0.0466 0.2876 0.1114 Uij ? ?
H(32) 0.3812 0.2020 0.1345 0.0814 Uij ? ?
H(33) 0.4961 0.1052 0.0649 0.1130 Uij ? ?
H(34) 0.6217 -0.0286 0.1345 0.1175 Uij ? ?
H(35) 0.6392 -0.0575 0.2613 0.1019 Uij ? ?
H(36) 0.5374 0.0437 0.3260 0.0801 Uij ? ?
H(37) 0.3050 0.1053 0.4557 0.0630 Uij ? ?
H(38) 0.3657 0.0736 0.5759 0.0717 Uij ? ?
H(39) 0.5248 0.0889 0.5690 0.0665 Uij ? ?
H(40) 0.6744 0.1361 0.4946 0.0785 Uij ? ?
H(41) 0.7702 0.1987 0.3778 0.0731 Uij ? ?
H(42) 0.6893 0.2736 0.2640 0.0645 Uij ? ?
H(43) 0.4951 0.3648 0.0527 0.0702 Uij ? ?
H(44) 0.5903 0.3180 -0.0501 0.0835 Uij ? ?
H(45) 0.7313 0.1850 -0.0272 0.1027 Uij ? ?
H(46) 0.7835 0.1079 0.1014 0.0771 Uij ? ?
H(47) 0.6880 0.1626 0.2021 0.0660 Uij ? ?
H(48) 0.6191 0.4306 0.0866 0.0698 Uij ? ?
H(49) 0.6370 0.5712 0.0620 0.0946 Uij ? ?
H(50) 0.5743 0.6355 0.1621 0.0874 Uij ? ?
H(51) 0.4774 0.5722 0.2734 0.0863 Uij ? ?
H(52) 0.4570 0.4338 0.3007 0.0749 Uij ? ?
H(53) 0.7631 0.1618 0.7463 0.1698 Uij ? ?
H(54) 0.8743 0.1437 0.7627 0.1698 Uij ? ?
H(55) 0.7072 0.1257 0.8753 0.1630 Uij ? ?
H(56) 0.7994 0.0459 0.8584 0.1630 Uij ? ?
H(57) 0.8184 0.1078 0.8918 0.1630 Uij ? ?

loop_
_atom_type_symbol
_atom_type_oxidation_number
_atom_type_number_in_cell
_atom_type_scat_dispersion_real
_atom_type_scat_dispersion_imag
_atom_type_scat_source
C 0 140 0.003 0.002 'International Tables'
H 0 116 0.000 0.000 'International Tables'
O 0 2 0.011 0.006 'International Tables'
F 0 24 0.017 0.010 'International Tables'
P 0 12 0.102 0.094 'International Tables'
I 0 4 -0.474 1.812 'International Tables'
Au 0 4 -2.013 8.802 'International Tables'

loop_
_geom_angle_atom_site_label_1
_geom_angle_atom_site_label_2
_geom_angle_atom_site_label_3
_geom_angle
_geom_angle_site_symmetry_1
_geom_angle_site_symmetry_2
_geom_angle_site_symmetry_3
_geom_angle_publ_flag
Au(2) Au(1) I(1) 79.44(3) ? ? ? yes
Au(2) Au(1) P(1) 98.81(9) ? ? ? yes
Au(2) Au(1) P(2) 175.42(10) ? ? ? yes
I(1) Au(1) P(1) 178.24(9) ? ? ? yes
I(1) Au(1) P(2) 95.98(10) ? ? ? yes
P(1) Au(1) P(2) 85.8(1) ? ? ? yes
Au(1) Au(2) I(2) 78.75(3) ? ? ? yes
Au(1) Au(2) P(3) 100.36(9) ? ? ? yes
Au(1) Au(2) P(4) 173.5(1) ? ? ? yes
I(2) Au(2) P(3) 177.16(10) ? ? ? yes
I(2) Au(2) P(4) 95.30(10) ? ? ? yes
P(3) Au(2) P(4) 85.7(1) ? ? ? yes
Au(1) P(1) C(1) 110.4(5) ? ? ? yes
Au(1) P(1) C(7) 117.0(5) ? ? ? yes
Au(1) P(1) C(13) 107.2(5) ? ? ? yes
C(1) P(1) C(7) 106.0(7) ? ? ? yes
C(1) P(1) C(13) 106.9(7) ? ? ? yes
C(7) P(1) C(13) 109.0(6) ? ? ? yes
Au(1) P(2) C(21) 112.6(5) ? ? ? yes
Au(1) P(2) C(23) 112.4(5) ? ? ? yes
Au(1) P(2) C(29) 109.3(5) ? ? ? yes
C(21) P(2) C(23) 111.3(7) ? ? ? yes
C(21) P(2) C(29) 103.3(7) ? ? ? yes
C(23) P(2) C(29) 107.3(7) ? ? ? yes
Au(2) P(3) C(35) 118.2(5) ? ? ? yes
Au(2) P(3) C(41) 110.1(5) ? ? ? yes
Au(2) P(3) C(47) 107.5(4) ? ? ? yes
C(35) P(3) C(41) 105.7(7) ? ? ? yes
C(35) P(3) C(47) 108.0(6) ? ? ? yes
C(41) P(3) C(47) 106.8(6) ? ? ? yes
Au(2) P(4) C(55) 112.3(4) ? ? ? yes
Au(2) P(4) C(57) 113.0(5) ? ? ? yes
Au(2) P(4) C(63) 108.2(5) ? ? ? yes
C(55) P(4) C(57) 110.5(7) ? ? ? yes
C(55) P(4) C(63) 105.1(7) ? ? ? yes
C(57) P(4) C(63) 107.3(7) ? ? ? yes
F(1) P(5) F(2) 90.4(9) ? ? ? yes
F(1) P(5) F(3) 92(1) ? ? ? yes
F(1) P(5) F(4) 178(1) ? ? ? yes
F(1) P(5) F(5) 86.9(10) ? ? ? yes
F(1) P(5) F(6) 67(1) ? ? ? yes
F(1) P(5) F(6') 102(1) ? ? ? yes
F(2) P(5) F(3) 92(1) ? ? ? yes
F(2) P(5) F(4) 91.0(9) ? ? ? yes
F(2) P(5) F(5) 176.6(10) ? ? ? yes
F(2) P(5) F(6) 83(1) ? ? ? yes
F(2) P(5) F(6') 90(1) ? ? ? yes
F(3) P(5) F(4) 86(1) ? ? ? yes
F(3) P(5) F(5) 85(1) ? ? ? yes
F(3) P(5) F(6) 159(1) ? ? ? yes
F(3) P(5) F(6') 164(1) ? ? ? yes
F(4) P(5) F(5) 91(1) ? ? ? yes
F(4) P(5) F(6) 114(1) ? ? ? yes
F(4) P(5) F(6') 78(1) ? ? ? yes
F(5) P(5) F(6) 97(1) ? ? ? yes
F(5) P(5) F(6') 92(1) ? ? ? yes
F(6) P(5) F(6') 35(1) ? ? ? yes
F(7) P(6) F(8) 94.0(9) ? ? ? yes
F(7) P(6) F(9) 84(1) ? ? ? yes
F(7) P(6) F(10) 169(1) ? ? ? yes
F(7) P(6) F(11) 88(1) ? ? ? yes
F(7) P(6) F(12') 131(1) ? ? ? yes
F(7) P(6) F(12) 90(1) ? ? ? yes
F(8) P(6) F(9) 81(1) ? ? ? yes
F(8) P(6) F(10) 89(1) ? ? ? yes
F(8) P(6) F(11) 170(1) ? ? ? yes
F(8) P(6) F(12') 77(1) ? ? ? yes
F(8) P(6) F(12) 97(1) ? ? ? yes
F(9) P(6) F(10) 85(1) ? ? ? yes
F(9) P(6) F(11) 89(1) ? ? ? yes
F(9) P(6) F(12') 138(1) ? ? ? yes
F(9) P(6) F(12) 175(1) ? ? ? yes
F(10) P(6) F(11) 86(1) ? ? ? yes
F(10) P(6) F(12') 59(1) ? ? ? yes
F(10) P(6) F(12) 98(1) ? ? ? yes
F(11) P(6) F(12') 106(1) ? ? ? yes
F(11) P(6) F(12) 92(1) ? ? ? yes
F(12') P(6) F(12) 44(1) ? ? ? yes
P(5) F(1) F(6) 56(1) ? ? ? yes
P(5) F(6) F(1) 55(1) ? ? ? yes
P(5) F(6) F(6') 79(3) ? ? ? yes
F(1) F(6) F(6') 133(3) ? ? ? yes
P(5) F(6') F(6) 65(2) ? ? ? yes
P(6) F(10) F(12') 62(1) ? ? ? yes
P(6) F(12') F(10) 57(1) ? ? ? yes
P(6) F(12') F(12) 63(2) ? ? ? yes
F(10) F(12') F(12) 115(3) ? ? ? yes
P(6) F(12) F(12') 72(2) ? ? ? yes
P(1) C(1) C(2) 121(1) ? ? ? yes
P(1) C(1) C(6) 121(1) ? ? ? yes
C(2) C(1) C(6) 116(1) ? ? ? yes
C(1) C(2) C(3) 120(1) ? ? ? yes
C(2) C(3) C(4) 121(1) ? ? ? yes
C(3) C(4) C(5) 120(1) ? ? ? yes
C(4) C(5) C(6) 120(1) ? ? ? yes
C(1) C(6) C(5) 120(1) ? ? ? yes
P(1) C(7) C(8) 119(1) ? ? ? yes
P(1) C(7) C(12) 121(1) ? ? ? yes
C(8) C(7) C(12) 118(1) ? ? ? yes
C(7) C(8) C(9) 119(1) ? ? ? yes
C(8) C(9) C(10) 121(1) ? ? ? yes
C(9) C(10) C(11) 120(1) ? ? ? yes
C(10) C(11) C(12) 117(1) ? ? ? yes
C(7) C(12) C(11) 122(1) ? ? ? yes
P(1) C(13) C(14) 118(1) ? ? ? yes
P(1) C(13) C(22) 121.7(10) ? ? ? yes
C(14) C(13) C(22) 119(1) ? ? ? yes
C(13) C(14) C(15) 123(1) ? ? ? yes
C(14) C(15) C(16) 117(1) ? ? ? yes
C(15) C(16) C(17) 123(1) ? ? ? yes
C(16) C(17) C(18) 120(1) ? ? ? yes
C(16) C(17) C(22) 117(1) ? ? ? yes
C(18) C(17) C(22) 122(1) ? ? ? yes
C(17) C(18) C(19) 122(1) ? ? ? yes
C(18) C(19) C(20) 116(1) ? ? ? yes
C(19) C(20) C(21) 124(1) ? ? ? yes
P(2) C(21) C(20) 114(1) ? ? ? yes
P(2) C(21) C(22) 127(1) ? ? ? yes
C(20) C(21) C(22) 118(1) ? ? ? yes
C(13) C(22) C(17) 117(1) ? ? ? yes
C(13) C(22) C(21) 127(1) ? ? ? yes
C(17) C(22) C(21) 115(1) ? ? ? yes
P(2) C(23) C(24) 119(1) ? ? ? yes
P(2) C(23) C(28) 124(1) ? ? ? yes
C(24) C(23) C(28) 116(1) ? ? ? yes
C(23) C(24) C(25) 122(1) ? ? ? yes
C(24) C(25) C(26) 116(1) ? ? ? yes
C(25) C(26) C(27) 123(1) ? ? ? yes
C(26) C(27) C(28) 116(1) ? ? ? yes
C(23) C(28) C(27) 123(1) ? ? ? yes
P(2) C(29) C(30) 123(1) ? ? ? yes
P(2) C(29) C(34) 119(1) ? ? ? yes
C(30) C(29) C(34) 116(1) ? ? ? yes
C(29) C(30) C(31) 120(1) ? ? ? yes
C(30) C(31) C(32) 121(1) ? ? ? yes
C(31) C(32) C(33) 118(2) ? ? ? yes
C(32) C(33) C(34) 121(2) ? ? ? yes
C(29) C(34) C(33) 121(1) ? ? ? yes
P(3) C(35) C(36) 121(1) ? ? ? yes
P(3) C(35) C(40) 117(1) ? ? ? yes
C(36) C(35) C(40) 120(1) ? ? ? yes
C(35) C(36) C(37) 120(1) ? ? ? yes
C(36) C(37) C(38) 119(1) ? ? ? yes
C(37) C(38) C(39) 120(1) ? ? ? yes
C(38) C(39) C(40) 120(1) ? ? ? yes
C(35) C(40) C(39) 118(2) ? ? ? yes
P(3) C(41) C(42) 119(1) ? ? ? yes
P(3) C(41) C(46) 119(1) ? ? ? yes
C(42) C(41) C(46) 120(1) ? ? ? yes
C(41) C(42) C(43) 119(1) ? ? ? yes
C(42) C(43) C(44) 117(1) ? ? ? yes
C(43) C(44) C(45) 121(1) ? ? ? yes
C(44) C(45) C(46) 120(2) ? ? ? yes
C(41) C(46) C(45) 119(1) ? ? ? yes
P(3) C(47) C(48) 115(1) ? ? ? yes
P(3) C(47) C(56) 122.8(10) ? ? ? yes
C(48) C(47) C(56) 121(1) ? ? ? yes
C(47) C(48) C(49) 120(1) ? ? ? yes
C(48) C(49) C(50) 119(1) ? ? ? yes
C(49) C(50) C(51) 122(1) ? ? ? yes
C(50) C(51) C(52) 120(1) ? ? ? yes
C(50) C(51) C(56) 120(1) ? ? ? yes
C(52) C(51) C(56) 119(1) ? ? ? yes
C(51) C(52) C(53) 123(1) ? ? ? yes
C(52) C(53) C(54) 116(1) ? ? ? yes
C(53) C(54) C(55) 123(1) ? ? ? yes
P(4) C(55) C(54) 112(1) ? ? ? yes
P(4) C(55) C(56) 127(1) ? ? ? yes
C(54) C(55) C(56) 119(1) ? ? ? yes
C(47) C(56) C(51) 116(1) ? ? ? yes
C(47) C(56) C(55) 127(1) ? ? ? yes
C(51) C(56) C(55) 116(1) ? ? ? yes
P(4) C(57) C(58) 120(1) ? ? ? yes
P(4) C(57) C(62) 120(1) ? ? ? yes
C(58) C(57) C(62) 118(1) ? ? ? yes
C(57) C(58) C(59) 122(1) ? ? ? yes
C(58) C(59) C(60) 119(1) ? ? ? yes
C(59) C(60) C(61) 119(1) ? ? ? yes
C(60) C(61) C(62) 118(1) ? ? ? yes
C(57) C(62) C(61) 121(1) ? ? ? yes
P(4) C(63) C(64) 123(1) ? ? ? yes
P(4) C(63) C(68) 116(1) ? ? ? yes
C(64) C(63) C(68) 119(1) ? ? ? yes
C(63) C(64) C(65) 120(1) ? ? ? yes
C(64) C(65) C(66) 119(1) ? ? ? yes
C(65) C(66) C(67) 119(1) ? ? ? yes
C(66) C(67) C(68) 122(1) ? ? ? yes
C(63) C(68) C(67) 118(1) ? ? ? yes
O(1) C(69) C(70) 107(2) ? ? ? yes

loop_
_geom_bond_atom_site_label_1
_geom_bond_atom_site_label_2
_geom_bond_distance
_geom_bond_site_symmetry_1
_geom_bond_site_symmetry_2
_geom_bond_publ_flag
Au(1) Au(2) 2.6405(8) ? ? yes
Au(1) I(1) 2.639(1) ? ? yes
Au(1) P(1) 2.341(4) ? ? yes
Au(1) P(2) 2.399(3) ? ? yes
Au(2) I(2) 2.638(1) ? ? yes
Au(2) P(3) 2.331(4) ? ? yes
Au(2) P(4) 2.407(3) ? ? yes
P(1) C(1) 1.79(2) ? ? yes
P(1) C(7) 1.80(1) ? ? yes
P(1) C(13) 1.82(1) ? ? yes
P(2) C(21) 1.79(1) ? ? yes
P(2) C(23) 1.78(2) ? ? yes
P(2) C(29) 1.79(1) ? ? yes
P(3) C(35) 1.84(1) ? ? yes
P(3) C(41) 1.79(1) ? ? yes
P(3) C(47) 1.82(1) ? ? yes
P(4) C(55) 1.82(1) ? ? yes
P(4) C(57) 1.80(1) ? ? yes
P(4) C(63) 1.82(2) ? ? yes
P(5) F(1) 1.52(2) ? ? yes
P(5) F(2) 1.60(1) ? ? yes
P(5) F(3) 1.57(2) ? ? yes
P(5) F(4) 1.50(2) ? ? yes
P(5) F(5) 1.59(2) ? ? yes
P(5) F(6) 1.53(3) ? ? yes
P(5) F(6') 1.66(3) ? ? yes
P(6) F(7) 1.58(2) ? ? yes
P(6) F(8) 1.59(2) ? ? yes
P(6) F(9) 1.60(2) ? ? yes
P(6) F(10) 1.60(2) ? ? yes
P(6) F(11) 1.49(2) ? ? yes
P(6) F(12') 1.68(5) ? ? yes
P(6) F(12) 1.58(3) ? ? yes
F(1) F(6) 1.69(4) ? ? yes
F(6) F(6') 0.99(4) ? ? yes
F(10) F(12') 1.62(5) ? ? yes
F(12') F(12) 1.23(5) ? ? yes
O(1) C(69) 1.41(4) ? ? yes
C(1) C(2) 1.39(2) ? ? yes
C(1) C(6) 1.40(2) ? ? yes
C(2) C(3) 1.37(2) ? ? yes
C(3) C(4) 1.33(3) ? ? yes
C(4) C(5) 1.36(3) ? ? yes
C(5) C(6) 1.38(2) ? ? yes
C(7) C(8) 1.40(2) ? ? yes
C(7) C(12) 1.39(2) ? ? yes
C(8) C(9) 1.40(2) ? ? yes
C(9) C(10) 1.37(2) ? ? yes
C(10) C(11) 1.39(3) ? ? yes
C(11) C(12) 1.39(2) ? ? yes
C(13) C(14) 1.40(2) ? ? yes
C(13) C(22) 1.44(2) ? ? yes
C(14) C(15) 1.37(2) ? ? yes
C(15) C(16) 1.34(2) ? ? yes
C(16) C(17) 1.48(2) ? ? yes
C(17) C(18) 1.38(2) ? ? yes
C(17) C(22) 1.42(2) ? ? yes
C(18) C(19) 1.35(2) ? ? yes
C(19) C(20) 1.43(2) ? ? yes
C(20) C(21) 1.36(2) ? ? yes
C(21) C(22) 1.46(2) ? ? yes
C(23) C(24) 1.40(2) ? ? yes
C(23) C(28) 1.44(2) ? ? yes
C(24) C(25) 1.36(2) ? ? yes
C(25) C(26) 1.44(3) ? ? yes
C(26) C(27) 1.39(2) ? ? yes
C(27) C(28) 1.34(2) ? ? yes
C(29) C(30) 1.37(2) ? ? yes
C(29) C(34) 1.41(2) ? ? yes
C(30) C(31) 1.39(3) ? ? yes
C(31) C(32) 1.35(3) ? ? yes
C(32) C(33) 1.36(3) ? ? yes
C(33) C(34) 1.36(3) ? ? yes
C(35) C(36) 1.38(2) ? ? yes
C(35) C(40) 1.38(2) ? ? yes
C(36) C(37) 1.36(2) ? ? yes
C(37) C(38) 1.41(3) ? ? yes
C(38) C(39) 1.34(3) ? ? yes
C(39) C(40) 1.42(3) ? ? yes
C(41) C(42) 1.41(2) ? ? yes
C(41) C(46) 1.38(2) ? ? yes
C(42) C(43) 1.39(3) ? ? yes
C(43) C(44) 1.44(3) ? ? yes
C(44) C(45) 1.34(3) ? ? yes
C(45) C(46) 1.37(3) ? ? yes
C(47) C(48) 1.39(2) ? ? yes
C(47) C(56) 1.44(2) ? ? yes
C(48) C(49) 1.43(2) ? ? yes
C(49) C(50) 1.34(2) ? ? yes
C(50) C(51) 1.42(2) ? ? yes
C(51) C(52) 1.38(2) ? ? yes
C(51) C(56) 1.43(2) ? ? yes
C(52) C(53) 1.35(2) ? ? yes
C(53) C(54) 1.37(2) ? ? yes
C(54) C(55) 1.36(2) ? ? yes
C(55) C(56) 1.43(2) ? ? yes
C(57) C(58) 1.35(2) ? ? yes
C(57) C(62) 1.38(2) ? ? yes
C(58) C(59) 1.34(2) ? ? yes
C(59) C(60) 1.37(3) ? ? yes
C(60) C(61) 1.41(3) ? ? yes
C(61) C(62) 1.36(2) ? ? yes
C(63) C(64) 1.33(2) ? ? yes
C(63) C(68) 1.43(2) ? ? yes
C(64) C(65) 1.40(2) ? ? yes
C(65) C(66) 1.39(3) ? ? yes
C(66) C(67) 1.32(3) ? ? yes
C(67) C(68) 1.37(3) ? ? yes
C(69) C(70) 1.33(4) ? ? yes
